data_1540254
loop_
_publ_author_name
'Kissel, J.'
'Hoppe, R.'

_publ_section_title
;
 Zum Aufbau von K6 Ti2 O7
;
_journal_name_full 'Journal of the Less-Common Metals'
_journal_page_first 327
_journal_page_last 337
_journal_volume 158
_journal_year 1990
_chemical_formula_sum 'K6 O7 Ti2'
_chemical_name_systematic 'K6 (Ti2 O7)'
_space_group_IT_number 14
_symmetry_space_group_name_Hall '-P 2ybc'
_symmetry_space_group_name_H-M 'P 1 21/c 1'
_cell_angle_alpha 90
_cell_angle_beta 123.6
_cell_angle_gamma 90
_cell_formula_units_Z 2
_cell_length_a 6.583
_cell_length_b 9.303
_cell_length_c 11.27
_cell_volume 574.877
_citation_journal_id_ASTM JCOMAH
_cod_data_source_file Kissel_JCOMAH_1990_1727.cif
_cod_data_source_block K6O7Ti2
_cod_original_cell_volume 574.8768
_cod_database_code 1540254

loop_
_symmetry_equiv_pos_as_xyz
x,y,z
-x,y+1/2,-z+1/2
-x,-y,-z
x,-y-1/2,z-1/2

loop_
_atom_site_label
_atom_site_type_symbol
_atom_site_fract_x
_atom_site_fract_y
_atom_site_fract_z
_atom_site_occupancy
_atom_site_U_iso_or_equiv
Ti1 Ti+4 0.3102 0.6422 0.3661 1 0.0
K3 K+1 0.7935 0.0229 0.547 1 0.0
K1 K+1 0.4068 0.2911 0.2812 1 0.0
O1 O-2 0.7597 0.4068 0.8054 1 0.0
K2 K+1 0.048 0.3457 0.43 1 0.0
O4 O-2 0.5 0.5 0.5 1 0.0
O3 O-2 0.9625 0.3315 0.6382 1 0.0
O2 O-2 0.5038 0.2003 0.5736 1 0.0
